data_4088282
loop_
_publ_author_name
'Wu, Hung-Chou'
'Chu, Jean-Ho'
'Li, Chin-Wei'
'Hwang, Long-Chih'
'Wu, Ming-Jung'

_publ_section_title
;
 Palladium-Catalyzed Regioselective Arylation of Pyrazolo[1,5-a]pyridines
 via C--H Activation and Synthetic Applications on P38 Kinase Inhibitors
;
_journal_issue 2
_journal_name_full Organometallics
_journal_page_first 288
_journal_paper_doi 10.1021/acs.organomet.5b00988
_journal_volume 35
_journal_year 2016
_chemical_formula_moiety 'C66 H66 N12 O24 Pd3'
_chemical_formula_sum 'C66 H66 N12 O24 Pd3'
_chemical_formula_weight 1730.51
_space_group_IT_number 2
_space_group_name_Hall '-P 1'
_space_group_name_H-M_alt 'P -1'
_symmetry_cell_setting triclinic
_symmetry_space_group_name_H-M 'P -1'
_atom_sites_solution_hydrogens geom
_atom_sites_solution_primary direct
_atom_sites_solution_secondary difmap
_audit_creation_method SHELXL-97
_cell_angle_alpha 102.551(2)
_cell_angle_beta 109.767(2)
_cell_angle_gamma 109.802(2)
_cell_formula_units_Z 1
_cell_length_a 11.4986(4)
_cell_length_b 13.5826(5)
_cell_length_c 13.5911(5)
_cell_measurement_reflns_used 11728
_cell_measurement_temperature 200(2)
_cell_measurement_theta_max 25.03
_cell_measurement_theta_min 1.72
_cell_volume 1742.45(12)
_computing_molecular_graphics 'Ortep-3 for Windows (Farrugia, 1997)'
_computing_publication_material 'WinGX publication routines (Farrugia, 1999)'
_computing_structure_refinement 'SHELXL-97 (Sheldrick, 1997)'
_computing_structure_solution 'SHELXS-86 (Sheldrick, 1986)'
_diffrn_ambient_temperature 200(2)
_diffrn_measured_fraction_theta_full 0.952
_diffrn_measured_fraction_theta_max 0.952
_diffrn_measurement_device_type 'Bruker APEX2'
_diffrn_radiation_monochromator graphite
_diffrn_radiation_source 'fine-focus sealed tube'
_diffrn_radiation_type MoK\a
_diffrn_radiation_wavelength 0.71073
_diffrn_reflns_av_R_equivalents 0.0182
_diffrn_reflns_av_sigmaI/netI 0.0268
_diffrn_reflns_limit_h_max 13
_diffrn_reflns_limit_h_min -10
_diffrn_reflns_limit_k_max 16
_diffrn_reflns_limit_k_min -16
_diffrn_reflns_limit_l_max 13
_diffrn_reflns_limit_l_min -15
_diffrn_reflns_number 11728
_diffrn_reflns_theta_full 25.03
_diffrn_reflns_theta_max 25.03
_diffrn_reflns_theta_min 1.72
_exptl_absorpt_coefficient_mu 0.855
_exptl_absorpt_correction_T_max 0.9348
_exptl_absorpt_correction_T_min 0.8147
_exptl_absorpt_correction_type multi-scan
_exptl_crystal_colour yellow
_exptl_crystal_density_diffrn 1.649
_exptl_crystal_density_method 'not measured'
_exptl_crystal_description prism
_exptl_crystal_F_000 876
_exptl_crystal_size_max 0.25
_exptl_crystal_size_mid 0.12
_exptl_crystal_size_min 0.08
_refine_diff_density_max 0.637
_refine_diff_density_min -1.922
_refine_diff_density_rms 0.155
_refine_ls_extinction_method none
_refine_ls_goodness_of_fit_ref 1.165
_refine_ls_hydrogen_treatment constr
_refine_ls_matrix_type full
_refine_ls_number_parameters 487
_refine_ls_number_reflns 5879
_refine_ls_number_restraints 0
_refine_ls_restrained_S_all 1.165
_refine_ls_R_factor_all 0.0439
_refine_ls_R_factor_gt 0.0353
_refine_ls_shift/su_max 0.001
_refine_ls_shift/su_mean 0.000
_refine_ls_structure_factor_coef Fsqd
_refine_ls_weighting_details 'calc w=1/[\s^2^(Fo^2^)+(0.0570P)^2^+2.0744P] where P=(Fo^2^+2Fc^2^)/3'
_refine_ls_weighting_scheme calc
_refine_ls_wR_factor_gt 0.0971
_refine_ls_wR_factor_ref 0.1155
_reflns_number_gt 4811
_reflns_number_total 5879
_reflns_threshold_expression >2sigma(I)
_cod_data_source_file om5b00988_si_004.cif
_cod_data_source_block a13401
_cod_original_cell_volume 1742.45(11)
_cod_database_code 4088282

loop_
_symmetry_equiv_pos_as_xyz
'x, y, z'
'-x, -y, -z'

loop_
_atom_site_label
_atom_site_type_symbol
_atom_site_fract_x
_atom_site_fract_y
_atom_site_fract_z
_atom_site_U_iso_or_equiv
_atom_site_adp_type
_atom_site_occupancy
_atom_site_symmetry_multiplicity
_atom_site_calc_flag
_atom_site_refinement_flags
_atom_site_disorder_assembly
_atom_site_disorder_group
C1 C 0.4505(4) -0.1384(3) 0.2701(3) 0.0370(10) Uani 1 1 d . . .
H1 H 0.4509 -0.0685 0.2694 0.044 Uiso 1 1 calc R . .
C2 C 0.3654(4) -0.2406(3) 0.1788(3) 0.0333(9) Uani 1 1 d . . .
C3 C 0.2630(4) -0.2642(3) 0.0671(3) 0.0365(10) Uani 1 1 d . . .
C4 C 0.1633(5) -0.1849(4) -0.0544(4) 0.0567(13) Uani 1 1 d . . .
H4A H 0.1676 -0.1119 -0.0556 0.085 Uiso 1 1 calc R . .
H4B H 0.0695 -0.2359 -0.0703 0.085 Uiso 1 1 calc R . .
H4C H 0.1872 -0.2178 -0.1119 0.085 Uiso 1 1 calc R . .
C5 C 0.3990(4) -0.3208(3) 0.2160(3) 0.0332(9) Uani 1 1 d . . .
C6 C 0.3552(4) -0.4378(3) 0.1706(4) 0.0405(10) Uani 1 1 d . . .
H6 H 0.2867 -0.4816 0.0949 0.049 Uiso 1 1 calc R . .
C7 C 0.4120(4) -0.4876(4) 0.2363(4) 0.0436(11) Uani 1 1 d . . .
H7 H 0.3825 -0.5666 0.2061 0.052 Uiso 1 1 calc R . .
C8 C 0.5148(4) -0.4230(4) 0.3495(4) 0.0441(11) Uani 1 1 d . . .
H8 H 0.5527 -0.4590 0.3949 0.053 Uiso 1 1 calc R . .
C9 C 0.5587(4) -0.3104(3) 0.3926(3) 0.0397(10) Uani 1 1 d . . .
H9 H 0.6288 -0.2659 0.4677 0.048 Uiso 1 1 calc R . .
C10 C 0.8962(4) 0.0785(3) 0.7563(3) 0.0327(9) Uani 1 1 d . . .
H10 H 0.8974 0.0102 0.7614 0.039 Uiso 1 1 calc R . .
C11 C 0.9817(4) 0.1839(3) 0.8426(3) 0.0301(9) Uani 1 1 d . . .
C12 C 1.0837(4) 0.2122(3) 0.9562(3) 0.0342(9) Uani 1 1 d . . .
C13 C 1.1848(5) 0.1400(4) 1.0853(4) 0.0532(13) Uani 1 1 d . . .
H13A H 1.1861 0.0691 1.0888 0.080 Uiso 1 1 calc R . .
H13B H 1.1515 0.1682 1.1375 0.080 Uiso 1 1 calc R . .
H13C H 1.2785 0.1959 1.1066 0.080 Uiso 1 1 calc R . .
C14 C 0.9452(4) 0.2611(3) 0.8008(3) 0.0290(8) Uani 1 1 d . . .
C15 C 0.9863(4) 0.3774(3) 0.8405(3) 0.0351(9) Uani 1 1 d . . .
H15 H 1.0577 0.4246 0.9146 0.042 Uiso 1 1 calc R . .
C16 C 0.9234(4) 0.4223(3) 0.7722(4) 0.0399(10) Uani 1 1 d . . .
H16 H 0.9515 0.5012 0.7986 0.048 Uiso 1 1 calc R . .
C17 C 0.8161(4) 0.3521(4) 0.6618(4) 0.0408(11) Uani 1 1 d . . .
H17 H 0.7722 0.3842 0.6151 0.049 Uiso 1 1 calc R . .
C18 C 0.7761(4) 0.2404(3) 0.6230(3) 0.0369(10) Uani 1 1 d . . .
H18 H 0.7040 0.1928 0.5492 0.044 Uiso 1 1 calc R . .
C19 C 0.5741(4) -0.1535(3) 0.6364(3) 0.0361(10) Uani 1 1 d . . .
C20 C 0.4672(6) -0.2055(5) 0.6750(5) 0.0653(15) Uani 1 1 d . . .
H20A H 0.3911 -0.1857 0.6469 0.098 Uiso 1 1 calc R . .
H20B H 0.5100 -0.1767 0.7576 0.098 Uiso 1 1 calc R . .
H20C H 0.4312 -0.2878 0.6455 0.098 Uiso 1 1 calc R . .
C22 C 0.9097(7) 0.0725(6) 0.3399(6) 0.090(2) Uani 1 1 d . . .
H22A H 0.9716 0.0386 0.3653 0.135 Uiso 1 1 calc R A 1
H22B H 0.9637 0.1546 0.3688 0.135 Uiso 1 1 calc R A 1
H22C H 0.8633 0.0430 0.2573 0.135 Uiso 1 1 calc R A 1
C23 C -0.2300(4) 0.3835(5) 0.2659(4) 0.0536(13) Uani 1 1 d . . .
H23 H -0.2338 0.3122 0.2644 0.064 Uiso 1 1 calc R . .
C24 C -0.3214(4) 0.3990(5) 0.1802(4) 0.0538(14) Uani 1 1 d . . .
C25 C -0.4396(5) 0.3141(6) 0.0744(4) 0.0578(14) Uani 1 1 d . . .
C26 C -0.5710(6) 0.1184(6) -0.0375(5) 0.0759(18) Uani 1 1 d . . .
H26A H -0.5718 0.0461 -0.0372 0.114 Uiso 1 1 calc R . .
H26B H -0.5631 0.1296 -0.1043 0.114 Uiso 1 1 calc R . .
H26C H -0.6571 0.1181 -0.0393 0.114 Uiso 1 1 calc R . .
C27 C -0.2788(4) 0.5153(5) 0.2149(4) 0.0533(14) Uani 1 1 d . . .
C28 C -0.3189(5) 0.5895(5) 0.1711(4) 0.0630(16) Uani 1 1 d . . .
H28 H -0.3951 0.5609 0.0989 0.076 Uiso 1 1 calc R . .
C29 C -0.2489(5) 0.7018(5) 0.2319(5) 0.0648(16) Uani 1 1 d . . .
H29 H -0.2759 0.7520 0.2023 0.078 Uiso 1 1 calc R . .
C30 C -0.1356(5) 0.7448(5) 0.3394(4) 0.0646(16) Uani 1 1 d . . .
H30 H -0.0883 0.8238 0.3819 0.078 Uiso 1 1 calc R . .
C31 C -0.0940(5) 0.6763(5) 0.3822(4) 0.0608(15) Uani 1 1 d . . .
H31 H -0.0164 0.7054 0.4536 0.073 Uiso 1 1 calc R . .
C32 C 0.1647(5) 0.4179(4) 0.4222(4) 0.0446(11) Uani 1 1 d . . .
C33 C 0.1792(6) 0.3367(4) 0.3388(5) 0.0587(14) Uani 1 1 d . . .
H33A H 0.0882 0.2733 0.2870 0.088 Uiso 1 1 calc R . .
H33B H 0.2411 0.3086 0.3788 0.088 Uiso 1 1 calc R . .
H33C H 0.2179 0.3752 0.2959 0.088 Uiso 1 1 calc R . .
N1 N 0.5309(3) -0.1506(3) 0.3583(3) 0.0376(8) Uani 1 1 d . . .
N2 N 0.5002(3) -0.2623(3) 0.3261(3) 0.0330(8) Uani 1 1 d . . .
N3 N 0.8124(3) 0.0855(3) 0.6658(3) 0.0342(8) Uani 1 1 d . . .
N4 N 0.8416(3) 0.1971(2) 0.6921(3) 0.0287(7) Uani 1 1 d . . .
N5 N -0.1370(4) 0.4808(4) 0.3497(3) 0.0542(11) Uani 1 1 d . . .
N6 N -0.1669(3) 0.5624(4) 0.3200(3) 0.0524(11) Uani 1 1 d . . .
O1 O 0.1900(3) -0.3562(2) -0.0065(2) 0.0462(8) Uani 1 1 d . . .
O2 O 0.2602(3) -0.1690(2) 0.0555(2) 0.0449(7) Uani 1 1 d . . .
O3 O 1.1499(3) 0.3055(2) 1.0286(2) 0.0519(9) Uani 1 1 d . . .
O4 O 1.0937(3) 0.1208(2) 0.9717(2) 0.0431(7) Uani 1 1 d . . .
O5 O 0.5417(3) -0.0988(2) 0.5739(2) 0.0317(6) Uani 1 1 d . . .
O6 O 0.6787(3) -0.1665(2) 0.6621(2) 0.0459(8) Uani 1 1 d . . .
C21 C 0.8087(10) 0.0449(11) 0.3811(9) 0.044(3) Uani 0.55 1 d P B 1
O7 O 0.8217(5) 0.0032(5) 0.4560(5) 0.0462(16) Uani 0.55 1 d P B 1
O8 O 0.7251(8) 0.0841(7) 0.3543(7) 0.081(2) Uani 0.55 1 d P B 1
C21' C 0.824(2) 0.0203(17) 0.402(2) 0.060(6) Uiso 0.45 1 d P B 2
O7' O 0.7719(6) 0.0636(5) 0.4438(6) 0.0352(14) Uiso 0.45 1 d P B 2
O8' O 0.7997(11) -0.0795(9) 0.3684(10) 0.096(3) Uiso 0.45 1 d P B 2
O9 O -0.5161(4) 0.3332(4) 0.0049(3) 0.0757(12) Uani 1 1 d . . .
O10 O -0.4541(3) 0.2094(4) 0.0636(3) 0.0664(11) Uani 1 1 d . . .
O11 O 0.0424(3) 0.3912(3) 0.4086(3) 0.0555(9) Uani 1 1 d . . .
O12 O 0.2677(3) 0.5046(3) 0.4958(3) 0.0523(8) Uani 1 1 d . . .
Pd1 Pd 0.67210(3) -0.03360(2) 0.51228(2) 0.03645(13) Uani 1 1 d . . .
Pd2 Pd 0.0000 0.5000 0.5000 0.04877(17) Uani 1 2 d S . .

loop_
_atom_site_aniso_label
_atom_site_aniso_U_11
_atom_site_aniso_U_22
_atom_site_aniso_U_33
_atom_site_aniso_U_23
_atom_site_aniso_U_13
_atom_site_aniso_U_12
C1 0.035(2) 0.037(2) 0.024(2) 0.0057(17) 0.0107(19) 0.0052(17)
C2 0.0282(19) 0.036(2) 0.020(2) 0.0023(16) 0.0087(17) 0.0041(16)
C3 0.032(2) 0.041(2) 0.026(2) 0.0054(18) 0.0126(19) 0.0103(18)
C4 0.053(3) 0.070(3) 0.039(3) 0.017(2) 0.008(2) 0.034(3)
C5 0.0218(18) 0.037(2) 0.022(2) 0.0004(16) 0.0066(16) 0.0031(15)
C6 0.031(2) 0.040(2) 0.029(2) -0.0016(18) 0.0087(19) 0.0069(17)
C7 0.034(2) 0.038(2) 0.041(3) 0.0029(19) 0.010(2) 0.0108(18)
C8 0.037(2) 0.052(3) 0.035(2) 0.012(2) 0.012(2) 0.018(2)
C9 0.029(2) 0.048(2) 0.023(2) 0.0020(18) 0.0045(18) 0.0104(18)
C10 0.031(2) 0.0293(19) 0.024(2) 0.0064(16) 0.0067(17) 0.0066(16)
C11 0.0259(18) 0.0308(19) 0.0202(19) 0.0047(15) 0.0053(16) 0.0060(15)
C12 0.032(2) 0.035(2) 0.024(2) 0.0069(17) 0.0068(18) 0.0099(17)
C13 0.059(3) 0.056(3) 0.030(2) 0.016(2) 0.003(2) 0.027(2)
C14 0.0196(17) 0.0334(19) 0.0202(19) 0.0055(15) 0.0052(16) 0.0036(15)
C15 0.0264(19) 0.0310(19) 0.030(2) 0.0049(16) 0.0067(17) 0.0040(16)
C16 0.034(2) 0.031(2) 0.046(3) 0.0129(19) 0.014(2) 0.0098(17)
C17 0.032(2) 0.048(2) 0.046(3) 0.029(2) 0.017(2) 0.0162(19)
C18 0.0233(19) 0.047(2) 0.027(2) 0.0164(18) 0.0037(17) 0.0069(17)
C19 0.037(2) 0.0301(19) 0.022(2) 0.0035(16) 0.0058(18) 0.0059(17)
C20 0.064(3) 0.072(3) 0.051(3) 0.034(3) 0.027(3) 0.012(3)
C22 0.083(5) 0.087(5) 0.074(4) 0.019(4) 0.047(4) 0.006(4)
C23 0.031(2) 0.105(4) 0.023(2) 0.020(3) 0.013(2) 0.031(3)
C24 0.028(2) 0.107(4) 0.022(2) 0.020(3) 0.011(2) 0.027(3)
C25 0.036(3) 0.100(4) 0.033(3) 0.018(3) 0.015(2) 0.030(3)
C26 0.048(3) 0.103(5) 0.049(3) 0.015(3) 0.013(3) 0.020(3)
C27 0.024(2) 0.104(4) 0.023(2) 0.026(3) 0.010(2) 0.019(2)
C28 0.027(2) 0.123(5) 0.034(3) 0.040(3) 0.012(2) 0.023(3)
C29 0.033(2) 0.099(4) 0.047(3) 0.040(3) 0.011(2) 0.013(3)
C30 0.035(3) 0.098(4) 0.040(3) 0.033(3) 0.012(2) 0.007(3)
C31 0.025(2) 0.105(4) 0.028(2) 0.027(3) 0.005(2) 0.008(3)
C32 0.049(3) 0.058(3) 0.043(3) 0.032(2) 0.024(2) 0.030(2)
C33 0.060(3) 0.058(3) 0.066(4) 0.023(3) 0.034(3) 0.029(3)
N1 0.0333(18) 0.0324(17) 0.0225(18) 0.0012(14) 0.0071(15) -0.0007(14)
N2 0.0245(16) 0.0365(17) 0.0226(17) 0.0027(14) 0.0076(14) 0.0050(13)
N3 0.0307(17) 0.0294(16) 0.0210(17) 0.0041(13) 0.0040(15) 0.0010(13)
N4 0.0216(15) 0.0302(16) 0.0209(16) 0.0076(13) 0.0047(13) 0.0031(12)
N5 0.0282(19) 0.104(3) 0.0208(19) 0.019(2) 0.0066(17) 0.026(2)
N6 0.0235(18) 0.106(3) 0.0235(19) 0.031(2) 0.0090(17) 0.023(2)
O1 0.0402(16) 0.0428(16) 0.0251(15) -0.0019(13) 0.0023(14) 0.0069(13)
O2 0.0423(17) 0.0467(17) 0.0297(16) 0.0061(13) 0.0070(14) 0.0168(14)
O3 0.0528(19) 0.0333(15) 0.0272(16) -0.0008(13) -0.0099(14) 0.0086(14)
O4 0.0471(17) 0.0381(15) 0.0263(15) 0.0082(12) 0.0020(14) 0.0167(13)
O5 0.0277(13) 0.0328(13) 0.0266(14) 0.0106(11) 0.0081(12) 0.0092(11)
O6 0.0494(18) 0.0404(16) 0.0377(17) 0.0146(13) 0.0073(15) 0.0213(14)
C21 0.025(4) 0.059(6) 0.039(6) 0.025(5) 0.008(4) 0.013(4)
O7 0.031(3) 0.057(4) 0.021(3) 0.007(3) 0.006(3) -0.002(2)
O8 0.078(5) 0.100(6) 0.109(7) 0.068(5) 0.057(5) 0.054(5)
O9 0.047(2) 0.110(3) 0.037(2) 0.017(2) -0.0071(18) 0.032(2)
O10 0.0392(19) 0.107(3) 0.0331(19) 0.015(2) 0.0076(16) 0.026(2)
O11 0.0369(17) 0.090(2) 0.0306(17) 0.0183(17) 0.0111(15) 0.0259(17)
O12 0.0416(18) 0.0550(19) 0.061(2) 0.0221(17) 0.0221(17) 0.0223(16)
Pd1 0.02918(19) 0.03522(19) 0.01648(18) 0.00141(13) 0.00327(14) -0.00431(13)
Pd2 0.0253(2) 0.0972(4) 0.0187(3) 0.0189(2) 0.0073(2) 0.0261(2)

loop_
_atom_type_symbol
_atom_type_description
_atom_type_scat_dispersion_real
_atom_type_scat_dispersion_imag
_atom_type_scat_source
C C 0.0033 0.0016 'International Tables Vol C Tables 4.2.6.8 and 6.1.1.4'
H H 0.0000 0.0000 'International Tables Vol C Tables 4.2.6.8 and 6.1.1.4'
N N 0.0061 0.0033 'International Tables Vol C Tables 4.2.6.8 and 6.1.1.4'
O O 0.0106 0.0060 'International Tables Vol C Tables 4.2.6.8 and 6.1.1.4'
Pd Pd -0.9988 1.0072 'International Tables Vol C Tables 4.2.6.8 and 6.1.1.4'

loop_
_geom_angle_atom_site_label_1
_geom_angle_atom_site_label_2
_geom_angle_atom_site_label_3
_geom_angle
_geom_angle_site_symmetry_1
_geom_angle_site_symmetry_3
N1 C1 C2 111.7(4) . .
N1 C1 H1 124.2 . .
C2 C1 H1 124.2 . .
C1 C2 C5 105.3(3) . .
C1 C2 C3 129.3(4) . .
C5 C2 C3 125.5(3) . .
O1 C3 O2 123.5(4) . .
O1 C3 C2 125.2(4) . .
O2 C3 C2 111.3(3) . .
O2 C4 H4A 109.5 . .
O2 C4 H4B 109.5 . .
H4A C4 H4B 109.5 . .
O2 C4 H4C 109.5 . .
H4A C4 H4C 109.5 . .
H4B C4 H4C 109.5 . .
N2 C5 C6 117.3(4) . .
N2 C5 C2 106.1(3) . .
C6 C5 C2 136.7(4) . .
C7 C6 C5 119.3(4) . .
C7 C6 H6 120.3 . .
C5 C6 H6 120.3 . .
C6 C7 C8 120.8(4) . .
C6 C7 H7 119.6 . .
C8 C7 H7 119.6 . .
C9 C8 C7 119.9(4) . .
C9 C8 H8 120.0 . .
C7 C8 H8 120.0 . .
C8 C9 N2 118.4(4) . .
C8 C9 H9 120.8 . .
N2 C9 H9 120.8 . .
N3 C10 C11 111.3(3) . .
N3 C10 H10 124.4 . .
C11 C10 H10 124.4 . .
C10 C11 C14 106.0(3) . .
C10 C11 C12 128.6(4) . .
C14 C11 C12 125.3(3) . .
O3 C12 O4 123.6(4) . .
O3 C12 C11 124.8(4) . .
O4 C12 C11 111.6(3) . .
O4 C13 H13A 109.5 . .
O4 C13 H13B 109.5 . .
H13A C13 H13B 109.5 . .
O4 C13 H13C 109.5 . .
H13A C13 H13C 109.5 . .
H13B C13 H13C 109.5 . .
N4 C14 C15 117.5(3) . .
N4 C14 C11 105.4(3) . .
C15 C14 C11 137.1(3) . .
C16 C15 C14 119.5(4) . .
C16 C15 H15 120.2 . .
C14 C15 H15 120.2 . .
C15 C16 C17 120.5(4) . .
C15 C16 H16 119.8 . .
C17 C16 H16 119.8 . .
C18 C17 C16 120.4(4) . .
C18 C17 H17 119.8 . .
C16 C17 H17 119.8 . .
C17 C18 N4 118.3(4) . .
C17 C18 H18 120.9 . .
N4 C18 H18 120.9 . .
O6 C19 O5 125.0(4) . .
O6 C19 C20 121.0(4) . .
O5 C19 C20 114.0(4) . .
C19 C20 H20A 109.5 . .
C19 C20 H20B 109.5 . .
H20A C20 H20B 109.5 . .
C19 C20 H20C 109.5 . .
H20A C20 H20C 109.5 . .
H20B C20 H20C 109.5 . .
C21 C22 C21' 18.8(8) . .
C21 C22 H22A 109.5 . .
C21' C22 H22A 90.7 . .
C21 C22 H22B 109.5 . .
C21' C22 H22B 118.3 . .
H22A C22 H22B 109.5 . .
C21 C22 H22C 109.5 . .
C21' C22 H22C 117.5 . .
H22A C22 H22C 109.5 . .
H22B C22 H22C 109.5 . .
N5 C23 C24 111.3(5) . .
N5 C23 H23 124.4 . .
C24 C23 H23 124.4 . .
C23 C24 C27 106.0(4) . .
C23 C24 C25 128.8(6) . .
C27 C24 C25 125.2(5) . .
O9 C25 O10 122.9(5) . .
O9 C25 C24 125.4(6) . .
O10 C25 C24 111.7(5) . .
O10 C26 H26A 109.5 . .
O10 C26 H26B 109.5 . .
H26A C26 H26B 109.5 . .
O10 C26 H26C 109.5 . .
H26A C26 H26C 109.5 . .
H26B C26 H26C 109.5 . .
N6 C27 C24 105.7(4) . .
N6 C27 C28 117.2(5) . .
C24 C27 C28 137.1(4) . .
C29 C28 C27 119.8(5) . .
C29 C28 H28 120.1 . .
C27 C28 H28 120.1 . .
C28 C29 C30 120.3(6) . .
C28 C29 H29 119.8 . .
C30 C29 H29 119.8 . .
C31 C30 C29 121.0(6) . .
C31 C30 H30 119.5 . .
C29 C30 H30 119.5 . .
C30 C31 N6 118.0(4) . .
C30 C31 H31 121.0 . .
N6 C31 H31 121.0 . .
O12 C32 O11 125.1(5) . .
O12 C32 C33 120.1(4) . .
O11 C32 C33 114.8(4) . .
C32 C33 H33A 109.5 . .
C32 C33 H33B 109.5 . .
H33A C33 H33B 109.5 . .
C32 C33 H33C 109.5 . .
H33A C33 H33C 109.5 . .
H33B C33 H33C 109.5 . .
C1 N1 N2 106.5(3) . .
C1 N1 Pd1 129.3(3) . .
N2 N1 Pd1 124.2(3) . .
C9 N2 N1 125.3(3) . .
C9 N2 C5 124.2(3) . .
N1 N2 C5 110.5(3) . .
C10 N3 N4 106.6(3) . .
C10 N3 Pd1 130.9(3) . .
N4 N3 Pd1 122.5(2) . .
C18 N4 N3 125.5(3) . .
C18 N4 C14 123.8(3) . .
N3 N4 C14 110.7(3) . .
C23 N5 N6 106.4(4) . .
C23 N5 Pd2 125.9(4) . .
N6 N5 Pd2 127.0(3) . .
N5 N6 C31 125.7(4) . .
N5 N6 C27 110.6(5) . .
C31 N6 C27 123.6(5) . .
C3 O2 C4 114.7(3) . .
C12 O4 C13 115.1(3) . .
C19 O5 Pd1 116.9(3) . .
O8 C21 O7 122.6(11) . .
O8 C21 C22 114.9(10) . .
O7 C21 C22 121.1(10) . .
C21 O7 Pd1 118.9(6) . .
O7' C21' O8' 130(2) . .
O7' C21' C22 124.5(16) . .
O8' C21' C22 102.9(17) . .
C21' O7' Pd1 111.2(12) . .
C25 O10 C26 116.1(4) . .
C32 O11 Pd2 120.2(3) . .
O5 Pd1 N1 88.84(12) . .
O5 Pd1 N3 91.29(12) . .
N1 Pd1 N3 179.01(14) . .
O5 Pd1 O7' 161.6(2) . .
N1 Pd1 O7' 91.2(2) . .
N3 Pd1 O7' 88.3(2) . .
O5 Pd1 O7 165.7(2) . .
N1 Pd1 O7 90.36(18) . .
N3 Pd1 O7 89.76(18) . .
O7' Pd1 O7 32.8(2) . .
N5 Pd2 N5 180.000(1) 2_566 .
N5 Pd2 O11 84.92(15) 2_566 2_566
N5 Pd2 O11 95.08(15) . 2_566
N5 Pd2 O11 95.08(15) 2_566 .
N5 Pd2 O11 84.92(15) . .
O11 Pd2 O11 180.000(1) 2_566 .

loop_
_geom_bond_atom_site_label_1
_geom_bond_atom_site_label_2
_geom_bond_distance
_geom_bond_site_symmetry_2
C1 N1 1.326(5) .
C1 C2 1.391(5) .
C1 H1 0.9500 .
C2 C5 1.409(6) .
C2 C3 1.455(6) .
C3 O1 1.202(5) .
C3 O2 1.347(5) .
C4 O2 1.446(5) .
C4 H4A 0.9800 .
C4 H4B 0.9800 .
C4 H4C 0.9800 .
C5 N2 1.380(5) .
C5 C6 1.408(5) .
C6 C7 1.359(6) .
C6 H6 0.9500 .
C7 C8 1.419(6) .
C7 H7 0.9500 .
C8 C9 1.352(6) .
C8 H8 0.9500 .
C9 N2 1.356(5) .
C9 H9 0.9500 .
C10 N3 1.327(5) .
C10 C11 1.389(5) .
C10 H10 0.9500 .
C11 C14 1.411(5) .
C11 C12 1.455(5) .
C12 O3 1.205(5) .
C12 O4 1.340(5) .
C13 O4 1.447(5) .
C13 H13A 0.9800 .
C13 H13B 0.9800 .
C13 H13C 0.9800 .
C14 N4 1.381(5) .
C14 C15 1.401(5) .
C15 C16 1.358(6) .
C15 H15 0.9500 .
C16 C17 1.418(6) .
C16 H16 0.9500 .
C17 C18 1.345(6) .
C17 H17 0.9500 .
C18 N4 1.363(5) .
C18 H18 0.9500 .
C19 O6 1.220(5) .
C19 O5 1.289(5) .
C19 C20 1.515(7) .
C20 H20A 0.9800 .
C20 H20B 0.9800 .
C20 H20C 0.9800 .
C22 C21 1.429(13) .
C22 C21' 1.59(2) .
C22 H22A 0.9800 .
C22 H22B 0.9800 .
C22 H22C 0.9800 .
C23 N5 1.324(6) .
C23 C24 1.390(7) .
C23 H23 0.9500 .
C24 C27 1.397(8) .
C24 C25 1.464(7) .
C25 O9 1.195(6) .
C25 O10 1.344(7) .
C26 O10 1.453(6) .
C26 H26A 0.9800 .
C26 H26B 0.9800 .
C26 H26C 0.9800 .
C27 N6 1.381(5) .
C27 C28 1.405(8) .
C28 C29 1.352(8) .
C28 H28 0.9500 .
C29 C30 1.414(7) .
C29 H29 0.9500 .
C30 C31 1.335(8) .
C30 H30 0.9500 .
C31 N6 1.372(7) .
C31 H31 0.9500 .
C32 O12 1.237(5) .
C32 O11 1.261(5) .
C32 C33 1.497(7) .
C33 H33A 0.9800 .
C33 H33B 0.9800 .
C33 H33C 0.9800 .
N1 N2 1.365(4) .
N1 Pd1 2.012(3) .
N3 N4 1.370(4) .
N3 Pd1 2.015(3) .
N5 N6 1.367(6) .
N5 Pd2 2.009(4) .
O5 Pd1 2.001(3) .
C21 O8 1.239(15) .
C21 O7 1.259(14) .
O7 Pd1 2.065(7) .
C21' O7' 1.16(3) .
C21' O8' 1.23(2) .
O7' Pd1 2.039(7) .
O11 Pd2 2.016(3) .
Pd2 N5 2.009(4) 2_566
Pd2 O11 2.016(3) 2_566
